data_4000410
_journal_name_full 'Chemistry of Materials'
_journal_paper_doi 10.1021/cm0348996
_journal_year 2004
_chemical_formula_sum 'C49 H76 Cl Fe Mo11 N7 O39 P'
_chemical_formula_weight 2564.78
_chemical_name_systematic
;
 Pentakis(trimethylphenylammonium)
 chloroferroundecamolybdophosphate(5-)
 acetonitrile (1/2)
;
_space_group_IT_number 2
_symmetry_cell_setting triclinic
_symmetry_space_group_name_Hall '-P 1'
_symmetry_space_group_name_H-M 'P -1'
_atom_sites_solution_hydrogens none
_atom_sites_solution_primary direct
_atom_sites_solution_secondary difmap
_cell_angle_alpha 100.20(3)
_cell_angle_beta 116.55(2)
_cell_angle_gamma 81.07(3)
_cell_formula_units_Z 2
_cell_length_a 15.103(5)
_cell_length_b 20.708(5)
_cell_length_c 14.834(6)
_cell_measurement_reflns_used 25
_cell_measurement_temperature 293(2)
_cell_measurement_theta_max 17.520
_cell_measurement_theta_min 17.155
_cell_volume 4069(2)
_diffrn_ambient_temperature 298(2)
_diffrn_detector_area_resol_mean ?
_diffrn_measurement_device_type 'RIGAKU AFC-5R'
_diffrn_measurement_method \w--2\q
_diffrn_radiation_monochromator graphite
_diffrn_radiation_source 'normal focus rotating anode'
_diffrn_radiation_type MoK\a
_diffrn_radiation_wavelength 0.71069
_diffrn_reflns_av_R_equivalents 0.0456
_diffrn_reflns_av_sigmaI/netI 0.1187
_diffrn_reflns_limit_h_max 21
_diffrn_reflns_limit_h_min -19
_diffrn_reflns_limit_k_max 29
_diffrn_reflns_limit_k_min -28
_diffrn_reflns_limit_l_max 0
_diffrn_reflns_limit_l_min -20
_diffrn_reflns_number 24592
_diffrn_reflns_theta_max 30.02
_diffrn_reflns_theta_min 2.59
_diffrn_standards_decay_% 14
_diffrn_standards_interval_count 200
_diffrn_standards_interval_time ?
_diffrn_standards_number 3
_exptl_absorpt_coefficient_mu 1.946
_exptl_absorpt_correction_T_max 1.0000
_exptl_absorpt_correction_T_min 0.9384
_exptl_absorpt_correction_type none
_exptl_crystal_colour yellow
_exptl_crystal_density_diffrn 2.093
_exptl_crystal_density_meas ?
_exptl_crystal_density_method 'not measured'
_exptl_crystal_description prism
_exptl_crystal_F_000 2502
_exptl_crystal_size_max 0.35
_exptl_crystal_size_mid 0.30
_exptl_crystal_size_min 0.30
_refine_ls_extinction_coef ?
_refine_ls_extinction_method none
_refine_ls_goodness_of_fit_ref 1.046
_refine_ls_hydrogen_treatment undef
_refine_ls_matrix_type full
_refine_ls_number_parameters 521
_refine_ls_number_reflns 23750
_refine_ls_number_restraints 0
_refine_ls_restrained_S_all 1.046
_refine_ls_R_factor_all 0.1987
_refine_ls_R_factor_gt 0.0818
_refine_ls_shift/su_max 0.044
_refine_ls_shift/su_mean 0.001
_refine_ls_structure_factor_coef Fsqd
_refine_ls_weighting_details 'w=1/[\s^2^(Fo^2^)+(0.1193P)^2^+20.0344P] where P=(Fo^2^+2Fc^2^)/3'
_refine_ls_weighting_scheme calc
_refine_ls_wR_factor_gt 0.2242
_refine_ls_wR_factor_ref 0.2739
_reflns_number_gt 10866
_reflns_number_total 23750
_reflns_threshold_expression >2sigma(I)
_cod_depositor_comments
;
The following automatic conversions were performed:

'_refine_ls_weighting_scheme' value 'calc
w=1/[\s^2^(Fo^2^)+(0.1193P)^2^+20.0344P] where P=(Fo^2^+2Fc^2^)/3'
was changed to 'calc'. New tag '_refine_ls_weighting_details' was
created. The value of the new tag was set to
'w=1/[\s^2^(Fo^2^)+(0.1193P)^2^+20.0344P] where P=(Fo^2^+2Fc^2^)/3'.

Automatic conversion script
Id: cif_fix_values 3143 2015-03-26 13:38:13Z robertas 
;
_cod_database_code 4000410

loop_
_symmetry_equiv_pos_as_xyz
'x, y, z'
'-x, -y, -z'

loop_
_atom_site_label
_atom_site_type_symbol
_atom_site_fract_x
_atom_site_fract_y
_atom_site_fract_z
_atom_site_U_iso_or_equiv
_atom_site_adp_type
_atom_site_occupancy
_atom_site_calc_flag
_atom_site_refinement_flags
_atom_site_disorder_assembly
_atom_site_disorder_group
Mo11 Mo 0.31451(8) 0.47066(6) 0.57028(9) 0.0476(3) Uani 0.92 d P . .
Mo12 Mo 0.53866(8) 0.53563(5) 0.75902(7) 0.0428(2) Uani 0.92 d P . .
Mo13 Mo 0.54320(8) 0.36973(5) 0.64573(8) 0.0456(3) Uani 0.92 d P . .
Mo14 Mo 0.72037(8) 0.57174(5) 0.68595(8) 0.0473(3) Uani 0.92 d P . .
Mo15 Mo 0.73147(8) 0.40365(6) 0.58467(9) 0.0524(3) Uani 0.92 d P . .
Mo16 Mo 0.51518(8) 0.33469(5) 0.39103(8) 0.0459(3) Uani 0.92 d P . .
Fe11 Fe 0.31451(8) 0.47066(6) 0.57028(9) 0.0476(3) Uani 0.08 d P . .
Fe12 Fe 0.53866(8) 0.53563(5) 0.75902(7) 0.0428(2) Uani 0.08 d P . .
Fe13 Fe 0.54320(8) 0.36973(5) 0.64573(8) 0.0456(3) Uani 0.08 d P . .
Fe14 Fe 0.72037(8) 0.57174(5) 0.68595(8) 0.0473(3) Uani 0.08 d P . .
Fe15 Fe 0.73147(8) 0.40365(6) 0.58467(9) 0.0524(3) Uani 0.08 d P . .
Fe16 Fe 0.51518(8) 0.33469(5) 0.39103(8) 0.0459(3) Uani 0.08 d P . .
P1 P 0.5000 0.5000 0.5000 0.0322(7) Uani 1 d S . .
O11T O 0.2268(7) 0.4528(5) 0.6021(7) 0.077(2) Uiso 0.92 d P . .
O12T O 0.5535(7) 0.5549(5) 0.8833(7) 0.079(3) Uiso 0.92 d P . .
O13T O 0.5668(7) 0.3068(4) 0.7182(7) 0.073(2) Uiso 0.92 d P . .
O14T O 0.8244(7) 0.6073(4) 0.7774(7) 0.073(2) Uiso 0.92 d P . .
O15T O 0.8442(7) 0.3552(5) 0.6235(7) 0.079(3) Uiso 0.92 d P . .
O16T O 0.5226(7) 0.2538(5) 0.3376(7) 0.082(3) Uiso 0.92 d P . .
O1 O 0.4002(8) 0.5170(5) 0.6865(8) 0.077(3) Uiso 1 d . . .
O2 O 0.4087(8) 0.3930(5) 0.6093(8) 0.076(3) Uiso 1 d . . .
O3 O 0.2612(9) 0.5472(6) 0.5106(9) 0.093(3) Uiso 1 d . . .
O4 O 0.5726(8) 0.4438(5) 0.7500(8) 0.074(3) Uiso 1 d . . .
O5 O 0.6613(7) 0.5505(5) 0.7667(8) 0.071(3) Uiso 1 d . . .
O6 O 0.4895(7) 0.6216(5) 0.7129(7) 0.070(3) Uiso 1 d . . .
O7 O 0.6758(8) 0.3734(5) 0.6573(8) 0.083(3) Uiso 1 d . . .
O8 O 0.5130(8) 0.3240(6) 0.5167(9) 0.084(3) Uiso 1 d . . .
O9 O 0.7326(9) 0.5755(6) 0.5679(9) 0.087(3) Uiso 1 d . . .
O10 O 0.7626(9) 0.4808(6) 0.6783(9) 0.089(3) Uiso 1 d . . .
O11 O 0.6518(8) 0.3486(6) 0.4681(8) 0.082(3) Uiso 1 d . . .
O12 O 0.3754(7) 0.3542(5) 0.3425(7) 0.070(3) Uiso 1 d . . .
O11P O 0.4610(9) 0.4540(6) 0.4075(9) 0.027(3) Uiso 0.50 d P . .
O12P O 0.5491(9) 0.4304(6) 0.5187(10) 0.030(3) Uiso 0.50 d P . .
O13P O 0.6120(10) 0.5027(7) 0.5348(10) 0.035(3) Uiso 0.50 d P . .
O14P O 0.4851(9) 0.4790(6) 0.5844(9) 0.028(3) Uiso 0.50 d P . .
Cl11 Cl 0.2268(7) 0.4528(5) 0.6021(7) 0.077(2) Uiso 0.08 d P . .
Cl12 Cl 0.5535(7) 0.5549(5) 0.8833(7) 0.079(3) Uiso 0.08 d P . .
Cl13 Cl 0.5668(7) 0.3068(4) 0.7182(7) 0.073(2) Uiso 0.08 d P . .
Cl14 Cl 0.8244(7) 0.6073(4) 0.7774(7) 0.073(2) Uiso 0.08 d P . .
Cl15 Cl 0.8442(7) 0.3552(5) 0.6235(7) 0.079(3) Uiso 0.08 d P . .
Cl16 Cl 0.5226(7) 0.2538(5) 0.3376(7) 0.082(3) Uiso 0.08 d P . .
Mo21 Mo 0.23981(8) 0.03741(6) 0.19193(9) 0.0493(3) Uani 0.92 d P . .
Mo22 Mo 0.03820(8) 0.04384(5) 0.25695(7) 0.0415(2) Uani 0.92 d P . .
Mo23 Mo 0.01306(8) -0.12327(5) 0.14600(8) 0.0457(3) Uani 0.92 d P . .
Mo24 Mo 0.04276(8) 0.16423(5) 0.11477(8) 0.0434(2) Uani 0.92 d P . .
Mo25 Mo -0.20140(8) 0.12514(5) -0.06322(8) 0.0473(3) Uani 0.92 d P . .
Mo26 Mo -0.19707(7) -0.00513(5) 0.06677(8) 0.0405(2) Uani 0.92 d P . .
Fe21 Fe 0.23981(8) 0.03741(6) 0.19193(9) 0.0493(3) Uani 0.08 d P . .
Fe22 Fe 0.03820(8) 0.04384(5) 0.25695(7) 0.0415(2) Uani 0.08 d P . .
Fe23 Fe 0.01306(8) -0.12327(5) 0.14600(8) 0.0457(3) Uani 0.08 d P . .
Fe24 Fe 0.04276(8) 0.16423(5) 0.11477(8) 0.0434(2) Uani 0.08 d P . .
Fe25 Fe -0.20140(8) 0.12514(5) -0.06322(8) 0.0473(3) Uani 0.08 d P . .
Fe26 Fe -0.19707(7) -0.00513(5) 0.06677(8) 0.0405(2) Uani 0.08 d P . .
P2 P 0.0000 0.0000 0.0000 0.0301(7) Uani 1 d S . .
O21T O 0.3653(7) 0.0594(4) 0.2896(7) 0.071(2) Uiso 0.92 d P . .
O22T O 0.0561(7) 0.0636(5) 0.3807(7) 0.082(3) Uiso 0.92 d P . .
O23T O 0.0164(7) -0.1828(5) 0.2145(7) 0.077(2) Uiso 0.92 d P . .
O24T O 0.0640(7) 0.2419(4) 0.1718(7) 0.070(2) Uiso 0.92 d P . .
O25T O -0.2962(7) 0.1838(5) -0.0969(7) 0.074(2) Uiso 0.92 d P . .
O26T O -0.2886(7) -0.0070(5) 0.1005(7) 0.075(2) Uiso 0.92 d P . .
O21 O 0.1724(8) 0.0348(5) 0.2706(8) 0.074(3) Uiso 1 d . . .
O22 O 0.1691(8) 0.1252(5) 0.1628(8) 0.073(3) Uiso 1 d . . .
O23 O 0.2580(8) -0.0541(5) 0.1685(8) 0.076(3) Uiso 1 d . . .
O24 O 0.0528(7) -0.0519(5) 0.2457(7) 0.070(3) Uiso 1 d . . .
O25 O 0.0240(7) 0.1283(5) 0.2170(8) 0.070(3) Uiso 1 d . . .
O26 O -0.1003(7) 0.0381(5) 0.1906(7) 0.068(3) Uiso 1 d . . .
O27 O -0.1223(8) -0.0847(5) 0.1052(8) 0.073(3) Uiso 1 d . . .
O28 O -0.1029(9) 0.1704(6) 0.0463(9) 0.090(3) Uiso 1 d . . .
O29 O 0.0415(9) 0.1725(6) -0.0111(9) 0.089(3) Uiso 1 d . . .
O30 O -0.2244(8) 0.0825(5) 0.0230(8) 0.079(3) Uiso 1 d . . .
O31 O -0.1374(9) 0.1401(6) -0.1443(9) 0.091(3) Uiso 1 d . . .
O32 O -0.2513(8) -0.0412(5) -0.0669(8) 0.077(3) Uiso 1 d . . .
O21P O 0.0265(9) 0.0131(6) -0.0804(9) 0.027(3) Uiso 0.50 d P . .
O22P O -0.1113(10) 0.0127(7) -0.0315(10) 0.034(3) Uiso 0.50 d P . .
O23P O 0.0557(10) 0.0401(6) 0.0983(10) 0.032(3) Uiso 0.50 d P . .
O24P O -0.0290(9) 0.0735(6) -0.0146(9) 0.029(3) Uiso 0.50 d P . .
Cl21 Cl 0.3653(7) 0.0594(4) 0.2896(7) 0.071(2) Uiso 0.08 d P . .
Cl22 Cl 0.0561(7) 0.0636(5) 0.3807(7) 0.082(3) Uiso 0.08 d P . .
Cl23 Cl 0.0164(7) -0.1828(5) 0.2145(7) 0.077(2) Uiso 0.08 d P . .
Cl24 Cl 0.0640(7) 0.2419(4) 0.1718(7) 0.070(2) Uiso 0.08 d P . .
Cl25 Cl -0.2962(7) 0.1838(5) -0.0969(7) 0.074(2) Uiso 0.08 d P . .
Cl26 Cl -0.2886(7) -0.0070(5) 0.1005(7) 0.075(2) Uiso 0.08 d P . .
N1 N 0.6659(8) 0.1381(5) 0.5517(8) 0.059(3) Uiso 1 d . . .
C11 C 0.6895(13) 0.0912(9) 0.6285(13) 0.084(5) Uiso 1 d . . .
C12 C 0.5555(12) 0.1560(8) 0.5045(12) 0.072(4) Uiso 1 d . . .
C13 C 0.7125(14) 0.2020(10) 0.6108(15) 0.095(5) Uiso 1 d . . .
C14 C 0.7046(11) 0.1080(7) 0.4766(11) 0.064(4) Uiso 1 d . . .
C15 C 0.6426(12) 0.1025(8) 0.3724(13) 0.076(4) Uiso 1 d . . .
C16 C 0.6870(17) 0.0780(11) 0.3061(17) 0.115(7) Uiso 1 d . . .
C17 C 0.7896(17) 0.0536(11) 0.3474(17) 0.110(7) Uiso 1 d . . .
C18 C 0.849(2) 0.0614(13) 0.454(2) 0.136(9) Uiso 1 d . . .
C19 C 0.8031(14) 0.0900(9) 0.5156(14) 0.086(5) Uiso 1 d . . .
N2 N 0.2564(8) 0.2303(5) 0.4865(8) 0.059(3) Uiso 1 d . . .
C21 C 0.1641(13) 0.1979(9) 0.4148(14) 0.086(5) Uiso 1 d . . .
C22 C 0.2307(14) 0.2924(9) 0.5410(14) 0.092(5) Uiso 1 d . . .
C23 C 0.3044(15) 0.2461(10) 0.4234(15) 0.098(6) Uiso 1 d . . .
C24 C 0.3276(10) 0.1831(7) 0.5581(10) 0.058(3) Uiso 1 d . . .
C25 C 0.3984(14) 0.2126(9) 0.6482(14) 0.089(5) Uiso 1 d . . .
C26 C 0.4645(19) 0.1652(13) 0.718(2) 0.135(8) Uiso 1 d . . .
C27 C 0.4667(18) 0.0945(12) 0.6945(18) 0.119(7) Uiso 1 d . . .
C28 C 0.3956(17) 0.0729(11) 0.6056(18) 0.116(7) Uiso 1 d . . .
C29 C 0.3200(16) 0.1157(11) 0.5315(16) 0.106(6) Uiso 1 d . . .
N3 N 0.2996(9) 0.2465(6) 0.0450(9) 0.062(3) Uiso 1 d . . .
C31 C 0.3133(13) 0.3177(9) 0.0689(14) 0.088(5) Uiso 1 d . . .
C32 C 0.2789(15) 0.2250(10) 0.1259(15) 0.102(6) Uiso 1 d . . .
C33 C 0.2086(14) 0.2385(9) -0.0582(14) 0.089(5) Uiso 1 d . . .
C34 C 0.3864(10) 0.2073(7) 0.0359(11) 0.061(3) Uiso 1 d . . .
C35 C 0.4530(18) 0.2368(12) 0.0271(18) 0.122(7) Uiso 1 d . . .
C36 C 0.5364(19) 0.1970(14) 0.0117(19) 0.132(8) Uiso 1 d . . .
C37 C 0.539(2) 0.1314(15) 0.008(2) 0.144(9) Uiso 1 d . . .
C38 C 0.481(3) 0.1026(16) 0.032(2) 0.168(11) Uiso 1 d . . .
C39 C 0.397(2) 0.1439(16) 0.045(2) 0.159(10) Uiso 1 d . . .
N4 N 0.8674(9) 0.3818(6) 0.9533(9) 0.068(3) Uiso 1 d . . .
C41 C 0.8397(15) 0.4423(10) 0.8929(16) 0.104(6) Uiso 1 d . . .
C42 C 0.9781(16) 0.3829(11) 1.0308(16) 0.107(6) Uiso 1 d . . .
C43 C 0.8557(19) 0.3184(13) 0.8844(19) 0.131(8) Uiso 1 d . . .
C44 C 0.8020(13) 0.3861(9) 1.0027(14) 0.085(5) Uiso 1 d . . .
C45 C 0.7243(18) 0.3398(12) 0.9693(18) 0.122(7) Uiso 1 d . . .
C46 C 0.662(2) 0.3527(15) 1.021(2) 0.149(10) Uiso 1 d . . .
C47 C 0.684(2) 0.3972(17) 1.097(3) 0.162(11) Uiso 1 d . . .
C48 C 0.746(2) 0.4413(14) 1.133(2) 0.142(9) Uiso 1 d . . .
C49 C 0.8158(17) 0.4390(11) 1.0866(18) 0.118(7) Uiso 1 d . . .
N5 N 0.8125(11) 0.2615(7) 0.3082(11) 0.085(4) Uiso 1 d . . .
C51 C 0.8094(16) 0.2047(11) 0.2245(16) 0.106(6) Uiso 1 d . . .
C52 C 0.7051(17) 0.2919(11) 0.2714(17) 0.116(7) Uiso 1 d . . .
C53 C 0.846(2) 0.2302(14) 0.404(2) 0.151(10) Uiso 1 d . . .
C54 C 0.8793(11) 0.3143(7) 0.3295(11) 0.067(4) Uiso 1 d . . .
C55 C 0.9338(11) 0.3098(8) 0.2750(12) 0.069(4) Uiso 1 d . . .
C56 C 0.9977(13) 0.3566(9) 0.2976(13) 0.084(5) Uiso 1 d . . .
C57 C 1.0046(14) 0.4122(9) 0.3702(15) 0.092(5) Uiso 1 d . . .
C58 C 0.946(2) 0.4154(13) 0.426(2) 0.139(9) Uiso 1 d . . .
C59 C 0.8795(17) 0.3648(11) 0.4012(17) 0.113(7) Uiso 1 d . . .
N61 N 0.316(2) 0.3350(15) 0.827(2) 0.195(11) Uiso 1 d . . .
C61 C 0.381(3) 0.384(2) 0.852(3) 0.218(16) Uiso 1 d . . .
C62 C 0.444(3) 0.4254(17) 0.876(3) 0.176(12) Uiso 1 d . . .
N71 N 0.0794(19) 0.4130(13) 0.872(2) 0.172(10) Uiso 1 d . . .
C71 C 0.074(2) 0.4019(15) 0.794(3) 0.154(10) Uiso 1 d . . .
C72 C 0.065(2) 0.3924(17) 0.690(3) 0.185(13) Uiso 1 d . . .

loop_
_atom_site_aniso_label
_atom_site_aniso_U_11
_atom_site_aniso_U_22
_atom_site_aniso_U_33
_atom_site_aniso_U_23
_atom_site_aniso_U_13
_atom_site_aniso_U_12
Mo11 0.0492(6) 0.0502(6) 0.0557(6) 0.0095(5) 0.0324(5) -0.0045(5)
Mo12 0.0510(6) 0.0443(6) 0.0347(5) 0.0026(4) 0.0202(5) -0.0058(5)
Mo13 0.0474(6) 0.0456(6) 0.0463(6) 0.0174(5) 0.0188(5) -0.0018(5)
Mo14 0.0456(6) 0.0486(6) 0.0405(6) 0.0013(5) 0.0117(5) -0.0100(5)
Mo15 0.0444(6) 0.0607(7) 0.0498(6) 0.0148(5) 0.0217(5) 0.0154(5)
Mo16 0.0523(6) 0.0372(5) 0.0448(6) -0.0009(4) 0.0206(5) -0.0020(4)
Fe11 0.0492(6) 0.0502(6) 0.0557(6) 0.0095(5) 0.0324(5) -0.0045(5)
Fe12 0.0510(6) 0.0443(6) 0.0347(5) 0.0026(4) 0.0202(5) -0.0058(5)
Fe13 0.0474(6) 0.0456(6) 0.0463(6) 0.0174(5) 0.0188(5) -0.0018(5)
Fe14 0.0456(6) 0.0486(6) 0.0405(6) 0.0013(5) 0.0117(5) -0.0100(5)
Fe15 0.0444(6) 0.0607(7) 0.0498(6) 0.0148(5) 0.0217(5) 0.0154(5)
Fe16 0.0523(6) 0.0372(5) 0.0448(6) -0.0009(4) 0.0206(5) -0.0020(4)
P1 0.0320(18) 0.0347(18) 0.0314(18) 0.0082(14) 0.0153(15) 0.0030(14)
Mo21 0.0445(6) 0.0484(6) 0.0495(6) 0.0050(5) 0.0148(5) -0.0073(5)
Mo22 0.0499(6) 0.0420(5) 0.0338(5) 0.0015(4) 0.0200(4) -0.0047(4)
Mo23 0.0493(6) 0.0478(6) 0.0427(6) 0.0130(4) 0.0182(5) -0.0087(5)
Mo24 0.0478(6) 0.0336(5) 0.0506(6) -0.0091(4) 0.0259(5) -0.0099(4)
Mo25 0.0402(5) 0.0468(6) 0.0478(6) 0.0069(5) 0.0170(5) 0.0111(4)
Mo26 0.0388(5) 0.0445(5) 0.0459(6) 0.0028(4) 0.0257(4) -0.0050(4)
Fe21 0.0445(6) 0.0484(6) 0.0495(6) 0.0050(5) 0.0148(5) -0.0073(5)
Fe22 0.0499(6) 0.0420(5) 0.0338(5) 0.0015(4) 0.0200(4) -0.0047(4)
Fe23 0.0493(6) 0.0478(6) 0.0427(6) 0.0130(4) 0.0182(5) -0.0087(5)
Fe24 0.0478(6) 0.0336(5) 0.0506(6) -0.0091(4) 0.0259(5) -0.0099(4)
Fe25 0.0402(5) 0.0468(6) 0.0478(6) 0.0069(5) 0.0170(5) 0.0111(4)
Fe26 0.0388(5) 0.0445(5) 0.0459(6) 0.0028(4) 0.0257(4) -0.0050(4)
P2 0.0302(17) 0.0286(17) 0.0336(18) 0.0034(14) 0.0164(15) -0.0011(14)
